data_7113852
loop_
_publ_author_name
'Chen, Banglin'
'Fronczek, Frank R.'
'Maverick, Andrew W.'

_publ_section_title
;
 Solvent-dependent 44 square grid and 64.82 NbO frameworks formed by
 Cu(Pyac)2 (bis[3-(4-pyridyl)pentane-2,4-dionato]copper(ii))Electronic
 supplementary information (ESI) available: microanalyses of 1, 2, 6 and
 10. See http://www.rsc.org/suppdata/cc/b3/b305457h/
;
_journal_issue 17
_journal_name_full 'Chemical Communications'
_journal_page_first 2166
_journal_paper_doi 10.1039/b305457h
_journal_year 2003
_chemical_compound_source 'local laboratory'
_chemical_formula_moiety 'C20 H20 Cu N2 O4, 4(C3 H7 N O)'
_chemical_formula_sum 'C32 H48 Cu N6 O8'
_chemical_formula_weight 708.30
_chemical_name_common
;Bis(3-(4-pyridyl)-2,4-pentanedionato)copper(ii),
dimethylformamide solvate
;
_chemical_name_systematic
;
Bis(3-(4-pyridyl)-2,4-pentanedionato)copper(II), dimethylformamide solvate
;
_space_group_IT_number 14
_symmetry_cell_setting monoclinic
_symmetry_space_group_name_Hall '-P 2ybc'
_symmetry_space_group_name_H-M 'P 1 21/c 1'
_atom_sites_solution_hydrogens geom
_atom_sites_solution_primary direct
_atom_sites_solution_secondary difmap
_audit_creation_method SHELXL-97
_cell_angle_alpha 90.00
_cell_angle_beta 100.563(7)
_cell_angle_gamma 90.00
_cell_formula_units_Z 2
_cell_length_a 8.9227(10)
_cell_length_b 14.891(2)
_cell_length_c 13.602(2)
_cell_measurement_reflns_used 6229
_cell_measurement_temperature 100
_cell_measurement_theta_max 32.5
_cell_measurement_theta_min 2.5
_cell_volume 1776.6(4)
_computing_cell_refinement 'Denzo and Scalepack (Otwinowski & Minor, 1997)'
_computing_data_collection 'COLLECT (Nonius 1999)'
_computing_data_reduction 'Denzo and Scalepack (Otwinowski & Minor, 1997)'
_computing_molecular_graphics 'ORTEP-3 for Windows (Farrugia, 1997)'
_computing_publication_material 'SHELXL-97 (Sheldrick, 1997)'
_computing_structure_refinement 'SHELXL-97 (Sheldrick, 1997)'
_computing_structure_solution 'Direct_methods (SIR, Altomare, et al., 1994)'
_diffrn_ambient_temperature 100
_diffrn_measured_fraction_theta_full 0.996
_diffrn_measured_fraction_theta_max 0.996
_diffrn_measurement_device 'KappaCCD (with Oxford Cryostream)'
_diffrn_measurement_method ' \w scans with \k offsets'
_diffrn_radiation_monochromator graphite
_diffrn_radiation_source 'fine-focus sealed tube'
_diffrn_radiation_type MoK\a
_diffrn_radiation_wavelength 0.71073
_diffrn_reflns_av_R_equivalents 0.022
_diffrn_reflns_av_sigmaI/netI 0.0333
_diffrn_reflns_limit_h_max 13
_diffrn_reflns_limit_h_min -13
_diffrn_reflns_limit_k_max 22
_diffrn_reflns_limit_k_min -19
_diffrn_reflns_limit_l_max 20
_diffrn_reflns_limit_l_min -20
_diffrn_reflns_number 33908
_diffrn_reflns_theta_full 32.61
_diffrn_reflns_theta_max 32.61
_diffrn_reflns_theta_min 2.70
_diffrn_standards_decay_% <2
_diffrn_standards_number 0
_exptl_absorpt_coefficient_mu 0.670
_exptl_absorpt_correction_T_max 0.935
_exptl_absorpt_correction_T_min 0.813
_exptl_absorpt_correction_type multi-scan
_exptl_absorpt_process_details 'HKL Scalepack (Otwinowski & Minor 1997)'
_exptl_crystal_colour blue
_exptl_crystal_density_diffrn 1.324
_exptl_crystal_density_method 'not measured'
_exptl_crystal_description prism
_exptl_crystal_F_000 750
_exptl_crystal_size_max 0.27
_exptl_crystal_size_mid 0.25
_exptl_crystal_size_min 0.10
_refine_diff_density_max 0.44
_refine_diff_density_min -0.53
_refine_diff_density_rms 0.060
_refine_ls_extinction_method none
_refine_ls_goodness_of_fit_ref 1.024
_refine_ls_hydrogen_treatment constr
_refine_ls_matrix_type full
_refine_ls_number_parameters 220
_refine_ls_number_reflns 6472
_refine_ls_number_restraints 0
_refine_ls_restrained_S_all 1.024
_refine_ls_R_factor_all 0.047
_refine_ls_R_factor_gt 0.034
_refine_ls_shift/su_max 0.000
_refine_ls_shift/su_mean 0.000
_refine_ls_structure_factor_coef Fsqd
_refine_ls_weighting_details 'calc w=1/[\s^2^(Fo^2^)+(0.0398P)^2^+0.7978P] where P=(Fo^2^+2Fc^2^)/3'
_refine_ls_weighting_scheme calc
_refine_ls_wR_factor_gt 0.084
_refine_ls_wR_factor_ref 0.090
_reflns_number_gt 5332
_reflns_number_total 6472
_reflns_threshold_expression I>2\s(I)
_cod_data_source_file b305457h.txt
_cod_data_source_block BChen_compound_3
_cod_depositor_comments
;
The following automatic conversions were performed:

'_symmetry_cell_setting' value 'Monoclinic' changed to 'monoclinic'
according to
/usr/data/users/saulius/automatic-downloads/retrospective/RSC/lib/dictionaries/cif_core.dic
dictionary named 'cif_core.dic' version 2.4.2 from 2011-04-26.

Automatic conversion script
Id: cif_fix_values 2281 2013-09-26 08:29:07Z andrius 
;
_cod_original_sg_symbol_H-M 'P 21/c        '
_cod_database_code 7113852

loop_
_symmetry_equiv_pos_as_xyz
'x, y, z'
'-x, y+1/2, -z+1/2'
'-x, -y, -z'
'x, -y-1/2, z-1/2'

loop_
_atom_site_label
_atom_site_type_symbol
_atom_site_fract_x
_atom_site_fract_y
_atom_site_fract_z
_atom_site_U_iso_or_equiv
_atom_site_adp_type
_atom_site_occupancy
_atom_site_symmetry_multiplicity
_atom_site_calc_flag
_atom_site_refinement_flags
Cu1 Cu 0.5000 0.5000 0.5000 0.01232(5) Uani 1 2 d S
O1 O 0.66529(9) 0.56270(6) 0.58761(6) 0.01615(15) Uani 1 1 d .
O2 O 0.34832(9) 0.56922(5) 0.55240(6) 0.01433(15) Uani 1 1 d .
N1 N 0.51601(11) 0.88342(7) 0.87247(8) 0.01801(19) Uani 1 1 d .
C1 C 0.80366(13) 0.66623(9) 0.69931(10) 0.0236(3) Uani 1 1 d .
H1A H 0.8847 0.6216 0.7003 0.035 Uiso 1 1 calc R
H1B H 0.7958 0.6822 0.7681 0.035 Uiso 1 1 calc R
H1C H 0.8277 0.7201 0.6638 0.035 Uiso 1 1 calc R
C2 C 0.65359(12) 0.62738(8) 0.64650(8) 0.01513(19) Uani 1 1 d .
C3 C 0.51471(12) 0.66398(7) 0.66478(8) 0.01412(19) Uani 1 1 d .
C4 C 0.37032(12) 0.63115(7) 0.61788(8) 0.01335(18) Uani 1 1 d .
C5 C 0.22677(13) 0.67055(8) 0.64367(9) 0.0196(2) Uani 1 1 d .
H5A H 0.1402 0.6564 0.5904 0.029 Uiso 1 1 calc R
H5B H 0.2377 0.7359 0.6504 0.029 Uiso 1 1 calc R
H5C H 0.2091 0.6450 0.7069 0.029 Uiso 1 1 calc R
C6 C 0.51899(12) 0.73988(7) 0.73708(8) 0.01478(19) Uani 1 1 d .
C7 C 0.47844(13) 0.72710(8) 0.83018(8) 0.0163(2) Uani 1 1 d .
H7 H 0.4504 0.6691 0.8496 0.020 Uiso 1 1 calc R
C8 C 0.47927(13) 0.79952(8) 0.89440(9) 0.0182(2) Uani 1 1 d .
H8 H 0.4521 0.7890 0.9578 0.022 Uiso 1 1 calc R
C9 C 0.55627(14) 0.89582(8) 0.78320(9) 0.0201(2) Uani 1 1 d .
H9 H 0.5838 0.9546 0.7660 0.024 Uiso 1 1 calc R
C10 C 0.55992(14) 0.82713(8) 0.71442(9) 0.0195(2) Uani 1 1 d .
H10 H 0.5901 0.8394 0.6523 0.023 Uiso 1 1 calc R
O3 O 0.91239(13) 0.73024(7) 0.96153(9) 0.0356(2) Uani 1 1 d .
N2 N 0.96895(12) 0.86025(8) 0.88787(9) 0.0221(2) Uani 1 1 d .
C11 C 0.89325(14) 0.81110(9) 0.94439(10) 0.0241(2) Uani 1 1 d .
H11 H 0.8183 0.8408 0.9739 0.029 Uiso 1 1 calc R
C12 C 1.08560(19) 0.82145(11) 0.83944(15) 0.0391(4) Uani 1 1 d .
H12A H 1.1027 0.7588 0.8604 0.059 Uiso 1 1 calc R
H12B H 1.1806 0.8554 0.8584 0.059 Uiso 1 1 calc R
H12C H 1.0523 0.8240 0.7667 0.059 Uiso 1 1 calc R
C13 C 0.94078(17) 0.95575(10) 0.87213(12) 0.0300(3) Uani 1 1 d .
H13A H 0.8655 0.9757 0.9117 0.045 Uiso 1 1 calc R
H13B H 0.9017 0.9670 0.8011 0.045 Uiso 1 1 calc R
H13C H 1.0361 0.9889 0.8930 0.045 Uiso 1 1 calc R
O4 O 0.74592(19) 0.04338(13) 0.63227(11) 0.0620(4) Uani 1 1 d .
N3 N 0.77866(14) 0.02891(9) 0.47095(9) 0.0284(2) Uani 1 1 d .
C14 C 0.8055(2) 0.06848(12) 0.56115(14) 0.0376(4) Uani 0.901(3) 1 d P
H14 H 0.8735 0.1181 0.5710 0.045 Uiso 0.901(3) 1 d PR
C15 C 0.6764(2) -0.04612(12) 0.44951(15) 0.0360(4) Uani 0.901(3) 1 d P
H15A H 0.7345 -0.1003 0.4404 0.054 Uiso 0.901(3) 1 d PR
H15B H 0.6018 -0.0343 0.3885 0.054 Uiso 0.901(3) 1 d PR
H15C H 0.6231 -0.0549 0.5057 0.054 Uiso 0.901(3) 1 d PR
C16 C 0.8532(2) 0.06117(14) 0.39110(15) 0.0405(5) Uani 0.901(3) 1 d P
H16A H 0.9151 0.1140 0.4145 0.061 Uiso 0.901(3) 1 d PR
H16B H 0.7761 0.0775 0.3329 0.061 Uiso 0.901(3) 1 d PR
H16C H 0.9190 0.0139 0.3723 0.061 Uiso 0.901(3) 1 d PR
C14A C 0.7528(2) -0.03120(14) 0.55735(15) 0.051(3) Uiso 0.099(3) 1 d PR
C15A C 0.7802(2) 0.11269(14) 0.47555(15) 0.051(3) Uiso 0.099(3) 1 d PR
C16A C 0.7982(2) -0.02720(14) 0.37895(15) 0.051(3) Uiso 0.099(3) 1 d PR

loop_
_atom_site_aniso_label
_atom_site_aniso_U_11
_atom_site_aniso_U_22
_atom_site_aniso_U_33
_atom_site_aniso_U_23
_atom_site_aniso_U_13
_atom_site_aniso_U_12
Cu1 0.01337(8) 0.01190(9) 0.01206(9) -0.00261(6) 0.00329(6) 0.00010(6)
O1 0.0156(3) 0.0168(4) 0.0164(4) -0.0052(3) 0.0039(3) -0.0001(3)
O2 0.0156(3) 0.0132(3) 0.0146(3) -0.0031(3) 0.0041(3) 0.0002(3)
N1 0.0189(4) 0.0165(4) 0.0182(5) -0.0057(4) 0.0023(3) 0.0011(4)
C1 0.0165(5) 0.0285(6) 0.0256(6) -0.0132(5) 0.0035(4) -0.0014(4)
C2 0.0166(4) 0.0164(5) 0.0130(5) -0.0021(4) 0.0040(3) -0.0008(4)
C3 0.0163(4) 0.0136(4) 0.0130(4) -0.0027(4) 0.0040(3) -0.0004(4)
C4 0.0160(4) 0.0126(4) 0.0120(4) 0.0003(3) 0.0041(3) 0.0009(4)
C5 0.0168(5) 0.0205(5) 0.0219(5) -0.0069(4) 0.0043(4) 0.0027(4)
C6 0.0156(4) 0.0146(5) 0.0143(5) -0.0026(4) 0.0032(3) 0.0003(4)
C7 0.0195(5) 0.0150(5) 0.0148(5) -0.0020(4) 0.0041(4) 0.0004(4)
C8 0.0217(5) 0.0188(5) 0.0147(5) -0.0037(4) 0.0045(4) 0.0006(4)
C9 0.0252(5) 0.0146(5) 0.0204(5) -0.0020(4) 0.0043(4) -0.0011(4)
C10 0.0256(5) 0.0164(5) 0.0174(5) -0.0023(4) 0.0065(4) -0.0024(4)
O3 0.0365(6) 0.0281(5) 0.0396(6) 0.0065(5) 0.0004(5) -0.0058(4)
N2 0.0180(4) 0.0229(5) 0.0262(5) -0.0004(4) 0.0059(4) 0.0025(4)
C11 0.0197(5) 0.0296(6) 0.0216(6) 0.0003(5) 0.0005(4) -0.0019(5)
C12 0.0331(7) 0.0351(8) 0.0552(10) -0.0001(7) 0.0246(7) 0.0076(6)
C13 0.0288(6) 0.0250(6) 0.0369(8) 0.0037(6) 0.0079(5) 0.0037(5)
O4 0.0688(10) 0.0840(12) 0.0350(7) -0.0069(7) 0.0140(7) 0.0278(9)
N3 0.0308(6) 0.0257(5) 0.0287(6) -0.0019(5) 0.0056(5) -0.0005(5)
C14 0.0416(9) 0.0295(8) 0.0386(10) -0.0106(7) -0.0009(7) 0.0088(7)
C15 0.0380(9) 0.0252(8) 0.0434(10) 0.0003(7) 0.0037(7) -0.0039(7)
C16 0.0345(9) 0.0475(11) 0.0405(10) 0.0087(8) 0.0097(7) -0.0001(8)

loop_
_atom_type_symbol
_atom_type_description
_atom_type_scat_dispersion_real
_atom_type_scat_dispersion_imag
_atom_type_scat_source
C C 0.0033 0.0016 'International Tables Vol C Tables 4.2.6.8 and 6.1.1.4'
H H 0.0000 0.0000 'International Tables Vol C Tables 4.2.6.8 and 6.1.1.4'
Cu Cu 0.3201 1.2651 'International Tables Vol C Tables 4.2.6.8 and 6.1.1.4'
N N 0.0061 0.0033 'International Tables Vol C Tables 4.2.6.8 and 6.1.1.4'
O O 0.0106 0.0060 'International Tables Vol C Tables 4.2.6.8 and 6.1.1.4'

loop_
_geom_angle_atom_site_label_1
_geom_angle_atom_site_label_2
_geom_angle_atom_site_label_3
_geom_angle
_geom_angle_site_symmetry_1
_geom_angle_site_symmetry_3
O2 Cu1 O2 179.999(1) . 3_666
O2 Cu1 O1 91.23(3) . .
O2 Cu1 O1 88.77(3) 3_666 .
O2 Cu1 O1 88.77(3) . 3_666
O2 Cu1 O1 91.23(3) 3_666 3_666
O1 Cu1 O1 180.0 . 3_666
O2 Cu1 N1 91.07(4) . 4_575
O2 Cu1 N1 88.93(4) 3_666 4_575
O1 Cu1 N1 87.61(4) . 4_575
O1 Cu1 N1 92.39(4) 3_666 4_575
O2 Cu1 N1 88.93(4) . 2_646
O2 Cu1 N1 91.07(4) 3_666 2_646
O1 Cu1 N1 92.39(4) . 2_646
O1 Cu1 N1 87.61(4) 3_666 2_646
N1 Cu1 N1 180.0 4_575 2_646
C2 O1 Cu1 127.37(7) . .
C4 O2 Cu1 127.92(7) . .
C8 N1 C9 116.58(10) . .
C8 N1 Cu1 116.74(8) . 2_656
C9 N1 Cu1 126.68(8) . 2_656
C2 C1 H1A 109.5 . .
C2 C1 H1B 109.5 . .
H1A C1 H1B 109.5 . .
C2 C1 H1C 109.5 . .
H1A C1 H1C 109.5 . .
H1B C1 H1C 109.5 . .
O1 C2 C3 125.34(10) . .
O1 C2 C1 114.93(10) . .
C3 C2 C1 119.72(10) . .
C4 C3 C2 122.75(10) . .
C4 C3 C6 117.98(9) . .
C2 C3 C6 119.27(9) . .
O2 C4 C3 125.21(10) . .
O2 C4 C5 114.61(9) . .
C3 C4 C5 120.17(10) . .
C4 C5 H5A 109.5 . .
C4 C5 H5B 109.5 . .
H5A C5 H5B 109.5 . .
C4 C5 H5C 109.5 . .
H5A C5 H5C 109.5 . .
H5B C5 H5C 109.5 . .
C7 C6 C10 116.69(10) . .
C7 C6 C3 121.05(10) . .
C10 C6 C3 122.25(10) . .
C8 C7 C6 119.62(11) . .
C8 C7 H7 120.2 . .
C6 C7 H7 120.2 . .
N1 C8 C7 123.94(11) . .
N1 C8 H8 118.0 . .
C7 C8 H8 118.0 . .
N1 C9 C10 123.46(11) . .
N1 C9 H9 118.3 . .
C10 C9 H9 118.3 . .
C9 C10 C6 119.70(11) . .
C9 C10 H10 120.1 . .
C6 C10 H10 120.1 . .
C11 N2 C12 121.71(12) . .
C11 N2 C13 122.04(12) . .
C12 N2 C13 116.25(12) . .
O3 C11 N2 125.37(14) . .
O3 C11 H11 117.3 . .
N2 C11 H11 117.3 . .
N2 C12 H12A 109.5 . .
N2 C12 H12B 109.5 . .
H12A C12 H12B 109.5 . .
N2 C12 H12C 109.5 . .
H12A C12 H12C 109.5 . .
H12B C12 H12C 109.5 . .
N2 C13 H13A 109.5 . .
N2 C13 H13B 109.5 . .
H13A C13 H13B 109.5 . .
N2 C13 H13C 109.5 . .
H13A C13 H13C 109.5 . .
H13B C13 H13C 109.5 . .
C14 O4 C14A 67.76(13) . .
C15A N3 C14 61.14(14) . .
C15A N3 C15 141.89(16) . .
C14 N3 C15 121.76(16) . .
C15A N3 C16 72.86(12) . .
C14 N3 C16 120.53(16) . .
C15 N3 C16 117.71(15) . .
C15A N3 C14A 123.26(18) . .
C14 N3 C14A 65.23(13) . .
C15 N3 C14A 61.40(12) . .
C16 N3 C14A 157.13(18) . .
C15A N3 C16A 125.48(17) . .
C14 N3 C16A 162.26(15) . .
C15 N3 C16A 64.93(12) . .
C16 N3 C16A 55.78(8) . .
C14A N3 C16A 111.25(16) . .
O4 C14 C15A 143.87(19) . .
O4 C14 N3 123.30(19) . .
C15A C14 N3 55.94(14) . .
O4 C14 C14A 64.49(15) . .
C15A C14 C14A 116.42(19) . .
N3 C14 C14A 63.16(12) . .
O4 C14 H14 118.5 . .
C15A C14 H14 74.8 . .
N3 C14 H14 118.2 . .
C14A C14 H14 158.2 . .
N3 C15 C14A 62.21(12) . .
N3 C15 C16A 60.63(12) . .
C14A C15 C16A 108.62(16) . .
N3 C15 H15A 109.5 . .
C14A C15 H15A 95.1 . .
C16A C15 H15A 68.6 . .
N3 C15 H15B 109.9 . .
C14A C15 H15B 155.3 . .
C16A C15 H15B 83.7 . .
H15A C15 H15B 109.5 . .
N3 C15 H15C 109.0 . .
C14A C15 H15C 57.4 . .
C16A C15 H15C 166.0 . .
H15A C15 H15C 109.5 . .
H15B C15 H15C 109.5 . .
C16A C16 N3 65.20(10) . .
C16A C16 C15A 110.6 . .
N3 C16 C15A 47.66(10) . .
C16A C16 H16A 162.7 . .
N3 C16 H16A 109.2 . .
C15A C16 H16A 70.4 . .
C16A C16 H16B 87.7 . .
N3 C16 H16B 109.6 . .
C15A C16 H16B 98.1 . .
H16A C16 H16B 109.5 . .
C16A C16 H16C 60.6 . .
N3 C16 H16C 109.6 . .
C15A C16 H16C 150.0 . .
H16A C16 H16C 109.5 . .
H16B C16 H16C 109.5 . .
O4 C14A C15 133.70(17) . .
O4 C14A N3 96.79(15) . .
C15 C14A N3 56.39(11) . .
O4 C14A C14 47.75(12) . .
C15 C14A C14 104.57(15) . .
N3 C14A C14 51.62(11) . .
O4 C14A H15C 115.1 . .
C15 C14A H15C 39.9 . .
N3 C14A H15C 89.3 . .
C14 C14A H15C 121.0 . .
N3 C15A C14 62.92(13) . .
N3 C15A C16 59.47(10) . .
C14 C15A C16 111.39(12) . .
N3 C15A H14 95.9 . .
C14 C15A H14 40.6 . .
C16 C15A H14 115.8 . .
N3 C15A H16A 89.3 . .
C14 C15A H16A 116.5 . .
C16 C15A H16A 35.7 . .
H14 C15A H16A 96.0 . .
C16 C16A N3 59.02(9) . .
C16 C16A C15 110.83(10) . .
N3 C16A C15 54.44(10) . .
C16 C16A H15A 138.9 . .
N3 C16A H15A 80.5 . .
C15 C16A H15A 36.2 . .
C16 C16A H16C 42.8 . .
N3 C16A H16C 91.2 . .
C15 C16A H16C 144.5 . .
H15A C16A H16C 142.0 . .

loop_
_geom_bond_atom_site_label_1
_geom_bond_atom_site_label_2
_geom_bond_distance
_geom_bond_site_symmetry_2
Cu1 O2 1.9380(8) .
Cu1 O2 1.9380(8) 3_666
Cu1 O1 1.9551(8) .
Cu1 O1 1.9551(8) 3_666
Cu1 N1 2.4767(10) 4_575
Cu1 N1 2.4767(10) 2_646
O1 C2 1.2692(13) .
O2 C4 1.2721(13) .
N1 C8 1.3392(16) .
N1 C9 1.3406(16) .
N1 Cu1 2.4767(10) 2_656
C1 C2 1.5136(16) .
C1 H1A 0.9800 .
C1 H1B 0.9800 .
C1 H1C 0.9800 .
C2 C3 1.4168(15) .
C3 C4 1.4158(15) .
C3 C6 1.4940(15) .
C4 C5 1.5075(15) .
C5 H5A 0.9800 .
C5 H5B 0.9800 .
C5 H5C 0.9800 .
C6 C7 1.3925(16) .
C6 C10 1.3992(16) .
C7 C8 1.3869(16) .
C7 H7 0.9500 .
C8 H8 0.9500 .
C9 C10 1.3906(17) .
C9 H9 0.9500 .
C10 H10 0.9500 .
O3 C11 1.2325(17) .
N2 C11 1.3316(17) .
N2 C12 1.4499(18) .
N2 C13 1.4532(18) .
C11 H11 0.9500 .
C12 H12A 0.9800 .
C12 H12B 0.9800 .
C12 H12C 0.9800 .
C13 H13A 0.9800 .
C13 H13B 0.9800 .
C13 H13C 0.9800 .
O4 C14 1.243(3) .
O4 C14A 1.516(3) .
N3 C15A 1.249(3) .
N3 C14 1.342(2) .
N3 C15 1.438(2) .
N3 C16 1.455(2) .
N3 C14A 1.528(2) .
N3 C16A 1.541(2) .
C14 C15A 1.320(3) .
C14 C14A 1.555(3) .
C14 H14 0.9500 .
C15 C14A 1.516(3) .
C15 C16A 1.602(3) .
C15 H15A 0.9800 .
C15 H15B 0.9800 .
C15 H15C 0.9800 .
C16 C16A 1.4036 .
C16 C15A 1.6146 .
C16 H16A 0.9800 .
C16 H16B 0.9800 .
C16 H16C 0.9800 .
C14A H15C 1.2884 .
C15A H14 1.4102 .
C15A H16A 1.5825 .
C16A H15A 1.5433 .
C16A H16C 1.2565 .

loop_
_geom_torsion_atom_site_label_1
_geom_torsion_atom_site_label_2
_geom_torsion_atom_site_label_3
_geom_torsion_atom_site_label_4
_geom_torsion
_geom_torsion_site_symmetry_1
O2 Cu1 O1 C2 -4.10(10) .
O2 Cu1 O1 C2 175.90(10) 3_666
O1 Cu1 O1 C2 156(24) 3_666
N1 Cu1 O1 C2 86.92(10) 4_575
N1 Cu1 O1 C2 -93.08(10) 2_646
O2 Cu1 O2 C4 -120(10) 3_666
O1 Cu1 O2 C4 1.31(9) .
O1 Cu1 O2 C4 -178.69(9) 3_666
N1 Cu1 O2 C4 -86.32(9) 4_575
N1 Cu1 O2 C4 93.68(9) 2_646
Cu1 O1 C2 C3 3.99(17) .
Cu1 O1 C2 C1 -175.82(8) .
O1 C2 C3 C4 0.05(18) .
C1 C2 C3 C4 179.85(11) .
O1 C2 C3 C6 179.47(11) .
C1 C2 C3 C6 -0.72(16) .
Cu1 O2 C4 C3 1.71(16) .
Cu1 O2 C4 C5 -178.88(7) .
C2 C3 C4 O2 -3.09(18) .
C6 C3 C4 O2 177.48(10) .
C2 C3 C4 C5 177.52(11) .
C6 C3 C4 C5 -1.91(16) .
C4 C3 C6 C7 71.02(14) .
C2 C3 C6 C7 -108.43(13) .
C4 C3 C6 C10 -107.44(13) .
C2 C3 C6 C10 73.11(15) .
C10 C6 C7 C8 0.45(16) .
C3 C6 C7 C8 -178.09(10) .
C9 N1 C8 C7 -1.11(17) .
Cu1 N1 C8 C7 178.25(9) 2_656
C6 C7 C8 N1 0.62(18) .
C8 N1 C9 C10 0.55(18) .
Cu1 N1 C9 C10 -178.74(9) 2_656
N1 C9 C10 C6 0.48(19) .
C7 C6 C10 C9 -0.96(17) .
C3 C6 C10 C9 177.56(11) .
C12 N2 C11 O3 0.0(2) .
C13 N2 C11 O3 -179.32(13) .
C14A O4 C14 C15A 100.5(3) .
C14A O4 C14 N3 24.19(17) .
C15A N3 C14 O4 136.3(2) .
C15 N3 C14 O4 0.6(3) .
C16 N3 C14 O4 -179.44(17) .
C14A N3 C14 O4 -24.49(18) .
C16A N3 C14 O4 -106.9(5) .
C15 N3 C14 C15A -135.68(19) .
C16 N3 C14 C15A 44.30(13) .
C14A N3 C14 C15A -160.7(2) .
C16A N3 C14 C15A 116.9(5) .
C15A N3 C14 C14A 160.7(2) .
C15 N3 C14 C14A 25.07(16) .
C16 N3 C14 C14A -154.9(2) .
C16A N3 C14 C14A -82.4(5) .
C15A N3 C15 C14A -108.5(3) .
C14 N3 C15 C14A -25.99(17) .
C16 N3 C15 C14A 154.0(2) .
C16A N3 C15 C14A 135.30(17) .
C15A N3 C15 C16A 116.2(3) .
C14 N3 C15 C16A -161.29(17) .
C16 N3 C15 C16A 18.73(10) .
C14A N3 C15 C16A -135.30(17) .
C15A N3 C16 C16A -160.78(12) .
C14 N3 C16 C16A 159.42(17) .
C15 N3 C16 C16A -20.60(11) .
C14A N3 C16 C16A 61.0(5) .
C14 N3 C16 C15A -39.80(12) .
C15 N3 C16 C15A 140.18(18) .
C14A N3 C16 C15A -138.2(5) .
C16A N3 C16 C15A 160.78(12) .
C14 O4 C14A C15 -66.5(2) .
C14 O4 C14A N3 -17.64(13) .
N3 C15 C14A O4 64.0(2) .
C16A C15 C14A O4 104.3(2) .
C16A C15 C14A N3 40.31(16) .
N3 C15 C14A C14 19.41(13) .
C16A C15 C14A C14 59.7(2) .
C15A N3 C14A O4 -3.6(3) .
C14 N3 C14A O4 16.63(13) .
C15 N3 C14A O4 -139.14(16) .
C16 N3 C14A O4 126.8(4) .
C16A N3 C14A O4 177.73(9) .
C15A N3 C14A C15 135.6(2) .
C14 N3 C14A C15 155.77(16) .
C16 N3 C14A C15 -94.0(5) .
C16A N3 C14A C15 -43.13(17) .
C15A N3 C14A C14 -20.2(2) .
C15 N3 C14A C14 -155.77(16) .
C16 N3 C14A C14 110.2(5) .
C16A N3 C14A C14 161.10(16) .
C15A C14 C14A O4 -139.7(2) .
N3 C14 C14A O4 -157.42(17) .
O4 C14 C14A C15 136.75(17) .
C15A C14 C14A C15 -2.9(3) .
N3 C14 C14A C15 -20.68(14) .
O4 C14 C14A N3 157.42(17) .
C15A C14 C14A N3 17.76(19) .
C15 N3 C15A C14 105.7(3) .
C16 N3 C15A C14 -140.98(12) .
C14A N3 C15A C14 21.0(2) .
C16A N3 C15A C14 -160.51(19) .
C14 N3 C15A C16 140.98(12) .
C15 N3 C15A C16 -113.3(3) .
C14A N3 C15A C16 162.0(2) .
C16A N3 C15A C16 -19.53(12) .
O4 C14 C15A N3 -101.4(3) .
C14A C14 C15A N3 -19.2(2) .
O4 C14 C15A C16 -137.0(3) .
N3 C14 C15A C16 -35.62(11) .
C14A C14 C15A C16 -54.8(2) .
C16A C16 C15A N3 18.62(12) .
C16A C16 C15A C14 55.63(13) .
N3 C16 C15A C14 37.01(13) .
C15A C16 C16A N3 -15.07(10) .
N3 C16 C16A C15 17.41(10) .
C15A C16 C16A C15 2.35(10) .
C15A N3 C16A C16 22.73(14) .
C14 N3 C16A C16 -83.7(5) .
C15 N3 C16A C16 159.89(10) .
C14A N3 C16A C16 -158.61(17) .
C15A N3 C16A C15 -137.2(2) .
C14 N3 C16A C15 116.4(5) .
C16 N3 C16A C15 -159.89(10) .
C14A N3 C16A C15 41.50(16) .
N3 C15 C16A C16 -18.39(10) .
C14A C15 C16A C16 -59.44(16) .
C14A C15 C16A N3 -41.05(17) .
